data_7218408
loop_
_publ_author_name
'Xu, Xue-Ting'
'Hou, Ya-Nan'
'Wei, Si-Yue'
'Zhang, Xiao-Xi'
'Bai, Feng-Ying'
'Sun, Li-Xian'
'Shi, Zhan'
'Xing, Yong-Heng'

_publ_section_title
;
 UO22+-amino hybrid materials: structural variation and photocatalysis
 properties
;
_journal_issue 3
_journal_name_full CrystEngComm
_journal_page_first 642
_journal_paper_doi 10.1039/C4CE01473A
_journal_volume 17
_journal_year 2015
_chemical_formula_sum 'C14 H14 N2 O6 U'
_chemical_formula_weight 544.30
_chemical_name_systematic
; 
 ? 
;
_space_group_IT_number 14
_symmetry_cell_setting monoclinic
_symmetry_space_group_name_Hall '-P 2yn'
_symmetry_space_group_name_H-M 'P 1 21/n 1'
_atom_sites_solution_hydrogens geom
_atom_sites_solution_primary direct
_atom_sites_solution_secondary difmap
_audit_creation_method SHELXL-97
_cell_angle_alpha 90.00
_cell_angle_beta 95.6450(10)
_cell_angle_gamma 90.00
_cell_formula_units_Z 4
_cell_length_a 7.9487(5)
_cell_length_b 19.0021(11)
_cell_length_c 10.5863(6)
_cell_measurement_reflns_used 3212
_cell_measurement_temperature 296(2)
_cell_measurement_theta_max 28.30
_cell_measurement_theta_min 2.14
_cell_volume 1591.22(16)
_computing_cell_refinement 'Bruker SMART'
_computing_data_collection 'Bruker SMART'
_computing_data_reduction 'Bruker SAINT'
_computing_molecular_graphics 'Bruker SHELXTL'
_computing_publication_material 'Bruker SHELXTL'
_computing_structure_refinement 'SHELXL-97 (Sheldrick, 1997)'
_computing_structure_solution 'SHELXS-97 (Sheldrick, 1990)'
_diffrn_ambient_temperature 296(2)
_diffrn_measured_fraction_theta_full 0.981
_diffrn_measured_fraction_theta_max 0.981
_diffrn_measurement_device_type 'Bruker AXS SMART APEX II CCD'
_diffrn_measurement_method '\w scans'
_diffrn_radiation_monochromator graphite
_diffrn_radiation_source 'fine-focus sealed tube'
_diffrn_radiation_type MoK\a
_diffrn_radiation_wavelength 0.71073
_diffrn_reflns_av_R_equivalents 0.0354
_diffrn_reflns_av_sigmaI/netI 0.0464
_diffrn_reflns_limit_h_max 10
_diffrn_reflns_limit_h_min -10
_diffrn_reflns_limit_k_max 25
_diffrn_reflns_limit_k_min -24
_diffrn_reflns_limit_l_max 14
_diffrn_reflns_limit_l_min -7
_diffrn_reflns_number 9876
_diffrn_reflns_theta_full 28.30
_diffrn_reflns_theta_max 28.30
_diffrn_reflns_theta_min 2.14
_diffrn_standards_decay_% 0
_diffrn_standards_interval_count 0
_diffrn_standards_interval_time 0
_diffrn_standards_number 0
_exptl_absorpt_coefficient_mu 10.232
_exptl_absorpt_correction_T_max 0.293
_exptl_absorpt_correction_T_min 0.045
_exptl_absorpt_correction_type multi-scan
_exptl_absorpt_process_details sadabs
_exptl_crystal_colour yellow
_exptl_crystal_density_diffrn 2.272
_exptl_crystal_density_method 'not measured'
_exptl_crystal_description block
_exptl_crystal_F_000 1008
_exptl_crystal_size_max 0.42
_exptl_crystal_size_mid 0.28
_exptl_crystal_size_min 0.12
_refine_diff_density_max 0.717
_refine_diff_density_min -0.827
_refine_diff_density_rms 0.125
_refine_ls_extinction_method none
_refine_ls_goodness_of_fit_ref 0.989
_refine_ls_hydrogen_treatment constr
_refine_ls_matrix_type full
_refine_ls_number_parameters 210
_refine_ls_number_reflns 3893
_refine_ls_number_restraints 0
_refine_ls_restrained_S_all 0.989
_refine_ls_R_factor_all 0.0461
_refine_ls_R_factor_gt 0.0285
_refine_ls_shift/su_max 0.001
_refine_ls_shift/su_mean 0.000
_refine_ls_structure_factor_coef Fsqd
_refine_ls_weighting_details 'calc w=1/[\s^2^(Fo^2^)+(0.0207P)^2^+0.0000P] where P=(Fo^2^+2Fc^2^)/3'
_refine_ls_weighting_scheme calc
_refine_ls_wR_factor_gt 0.0533
_refine_ls_wR_factor_ref 0.0581
_reflns_number_gt 2978
_reflns_number_total 3893
_reflns_threshold_expression >2sigma(I)
_cod_data_source_file c4ce01473a2.cif
_cod_data_source_block 1
_cod_depositor_comments
;
The following automatic conversions were performed:

'_symmetry_cell_setting' value 'Monoclinic' changed to 'monoclinic'
according to
/usr/data/users/saulius/crontab/automatic-downloads/rss-feeds/RSC/lib/dictionaries/cif_core.dic
dictionary named 'cif_core.dic' version 2.4.2 from 2011-04-26.

Automatic conversion script
Id: cif_fix_values 2827 2014-09-09 07:05:25Z andrius 

 Adding full bibliography for 7218406--7218409.cif.
;
_cod_original_sg_symbol_H-M P2(1)/n
_cod_database_code 7218408

loop_
_symmetry_equiv_pos_as_xyz
'x, y, z'
'-x+1/2, y+1/2, -z+1/2'
'-x, -y, -z'
'x-1/2, -y-1/2, z-1/2'

loop_
_atom_site_label
_atom_site_type_symbol
_atom_site_fract_x
_atom_site_fract_y
_atom_site_fract_z
_atom_site_U_iso_or_equiv
_atom_site_adp_type
_atom_site_occupancy
_atom_site_symmetry_multiplicity
_atom_site_calc_flag
_atom_site_refinement_flags
U1 U 0.28054(2) 0.830321(7) 0.159468(17) 0.03399(6) Uani 1 1 d .
C1 C 0.0830(6) 0.8860(2) -0.1299(5) 0.0423(12) Uani 1 1 d .
H1 H 0.0570 0.8383 -0.1281 0.051 Uiso 1 1 calc R
C2 C 0.0183(6) 0.9250(3) -0.2317(5) 0.0472(12) Uani 1 1 d .
H2 H -0.0512 0.9044 -0.2973 0.057 Uiso 1 1 calc R
C3 C 0.0573(7) 0.9948(3) -0.2356(5) 0.0507(13) Uani 1 1 d .
H3 H 0.0164 1.0222 -0.3047 0.061 Uiso 1 1 calc R
C4 C 0.1572(6) 1.0242(2) -0.1369(5) 0.0462(13) Uani 1 1 d .
H4 H 0.1852 1.0717 -0.1386 0.055 Uiso 1 1 calc R
C5 C 0.2163(5) 0.9827(2) -0.0341(4) 0.0338(10) Uani 1 1 d .
C6 C 0.3136(5) 1.0113(2) 0.0801(5) 0.0346(10) Uani 1 1 d .
C7 C 0.3684(6) 1.0804(2) 0.0889(5) 0.0456(13) Uani 1 1 d .
H7 H 0.3474 1.1103 0.0196 0.055 Uiso 1 1 calc R
C8 C 0.4528(7) 1.1050(2) 0.1984(5) 0.0519(14) Uani 1 1 d .
H8 H 0.4894 1.1515 0.2044 0.062 Uiso 1 1 calc R
C9 C 0.4826(7) 1.0603(3) 0.2990(6) 0.0542(14) Uani 1 1 d .
H9 H 0.5394 1.0756 0.3750 0.065 Uiso 1 1 calc R
C10 C 0.4265(7) 0.9917(2) 0.2854(5) 0.0495(13) Uani 1 1 d .
H10 H 0.4492 0.9611 0.3535 0.059 Uiso 1 1 calc R
C11 C 0.2799(6) 0.8067(2) 0.4249(5) 0.0401(11) Uani 1 1 d .
C12 C 0.2597(7) 0.7917(3) 0.5591(5) 0.0481(13) Uani 1 1 d .
H12A H 0.1905 0.7507 0.5646 0.072 Uiso 1 1 calc R
H12B H 0.2068 0.8312 0.5957 0.072 Uiso 1 1 calc R
H12C H 0.3687 0.7836 0.6043 0.072 Uiso 1 1 calc R
C13 C 0.2957(6) 0.7127(2) -0.0024(5) 0.0397(11) Uani 1 1 d .
C14 C 0.3077(7) 0.6508(3) -0.0886(5) 0.0563(15) Uani 1 1 d .
H14A H 0.2832 0.6084 -0.0444 0.085 Uiso 1 1 calc R
H14B H 0.4198 0.6481 -0.1146 0.085 Uiso 1 1 calc R
H14C H 0.2276 0.6562 -0.1620 0.085 Uiso 1 1 calc R
O1 O 0.0587(4) 0.82676(15) 0.1539(3) 0.0427(8) Uani 1 1 d .
O2 O 0.5020(4) 0.83399(14) 0.1677(3) 0.0428(8) Uani 1 1 d .
O3 O 0.3051(5) 0.75711(16) 0.3493(3) 0.0559(10) Uani 1 1 d .
O4 O 0.2680(4) 0.86891(16) 0.3814(3) 0.0476(9) Uani 1 1 d .
O5 O 0.2774(5) 0.70440(16) 0.1116(4) 0.0532(10) Uani 1 1 d .
O6 O 0.3054(5) 0.77433(16) -0.0471(3) 0.0475(9) Uani 1 1 d .
N1 N 0.1822(5) 0.91334(17) -0.0328(4) 0.0353(9) Uani 1 1 d .
N2 N 0.3411(5) 0.96684(19) 0.1794(4) 0.0395(9) Uani 1 1 d .

loop_
_atom_site_aniso_label
_atom_site_aniso_U_11
_atom_site_aniso_U_22
_atom_site_aniso_U_33
_atom_site_aniso_U_23
_atom_site_aniso_U_13
_atom_site_aniso_U_12
U1 0.04185(11) 0.02462(9) 0.03613(11) 0.00052(8) 0.00707(7) 0.00188(7)
C1 0.043(3) 0.035(2) 0.047(3) 0.001(2) -0.001(2) 0.001(2)
C2 0.044(3) 0.054(3) 0.042(3) 0.000(3) -0.001(2) 0.007(2)
C3 0.054(3) 0.050(3) 0.047(3) 0.019(3) 0.003(3) 0.008(2)
C4 0.051(3) 0.037(3) 0.052(3) 0.011(2) 0.012(3) 0.000(2)
C5 0.035(3) 0.028(2) 0.041(3) 0.007(2) 0.014(2) 0.0035(18)
C6 0.035(2) 0.030(2) 0.041(3) -0.002(2) 0.013(2) 0.0020(19)
C7 0.055(3) 0.032(2) 0.053(3) -0.001(2) 0.015(3) -0.005(2)
C8 0.065(4) 0.030(2) 0.063(4) -0.008(3) 0.017(3) -0.014(2)
C9 0.064(4) 0.044(3) 0.054(4) -0.013(3) 0.004(3) -0.017(3)
C10 0.065(4) 0.036(3) 0.046(3) 0.005(2) 0.000(3) -0.006(2)
C11 0.044(3) 0.036(2) 0.040(3) 0.000(2) 0.001(2) -0.004(2)
C12 0.053(3) 0.049(3) 0.043(3) 0.006(3) 0.004(3) -0.003(2)
C13 0.037(3) 0.035(3) 0.047(3) -0.006(2) 0.001(2) 0.0033(19)
C14 0.070(4) 0.046(3) 0.052(4) -0.017(3) 0.001(3) 0.003(3)
O1 0.047(2) 0.0417(18) 0.040(2) 0.0003(16) 0.0082(15) -0.0051(14)
O2 0.0436(19) 0.0411(17) 0.043(2) -0.0038(16) 0.0008(15) 0.0073(14)
O3 0.093(3) 0.0337(18) 0.042(2) 0.0025(17) 0.010(2) 0.0096(18)
O4 0.072(2) 0.0303(17) 0.042(2) 0.0034(16) 0.0137(18) -0.0027(15)
O5 0.092(3) 0.0285(17) 0.041(2) -0.0016(16) 0.016(2) -0.0017(16)
O6 0.067(2) 0.0355(17) 0.040(2) -0.0013(16) 0.0071(17) 0.0065(16)
N1 0.038(2) 0.0273(18) 0.040(2) 0.0017(17) 0.0026(18) 0.0024(15)
N2 0.045(2) 0.0290(19) 0.045(3) -0.0019(18) 0.0053(19) -0.0013(16)

loop_
_atom_type_symbol
_atom_type_description
_atom_type_scat_dispersion_real
_atom_type_scat_dispersion_imag
_atom_type_scat_source
C C 0.0033 0.0016 'International Tables Vol C Tables 4.2.6.8 and 6.1.1.4'
H H 0.0000 0.0000 'International Tables Vol C Tables 4.2.6.8 and 6.1.1.4'
N N 0.0061 0.0033 'International Tables Vol C Tables 4.2.6.8 and 6.1.1.4'
O O 0.0106 0.0060 'International Tables Vol C Tables 4.2.6.8 and 6.1.1.4'
U U -9.6767 9.6646 'International Tables Vol C Tables 4.2.6.8 and 6.1.1.4'

loop_
_geom_angle_atom_site_label_1
_geom_angle_atom_site_label_2
_geom_angle_atom_site_label_3
_geom_angle
O2 U1 O1 179.08(15)
O2 U1 O3 89.03(14)
O1 U1 O3 90.26(14)
O2 U1 O5 92.23(13)
O1 U1 O5 88.03(13)
O3 U1 O5 67.09(12)
O2 U1 O6 83.88(14)
O1 U1 O6 96.97(14)
O3 U1 O6 118.69(11)
O5 U1 O6 52.55(11)
O2 U1 O4 94.30(14)
O1 U1 O4 84.81(14)
O3 U1 O4 52.62(10)
O5 U1 O4 119.12(11)
O6 U1 O4 171.24(10)
O2 U1 N1 103.57(13)
O1 U1 N1 77.10(13)
O3 U1 N1 166.82(12)
O5 U1 N1 115.46(12)
O6 U1 N1 67.36(11)
O4 U1 N1 121.35(11)
O2 U1 N2 77.47(12)
O1 U1 N2 102.39(12)
O3 U1 N2 119.69(12)
O5 U1 N2 167.14(12)
O6 U1 N2 117.77(11)
O4 U1 N2 69.95(11)
N1 U1 N2 60.76(12)
N1 C1 C2 122.9(4)
N1 C1 H1 118.6
C2 C1 H1 118.6
C3 C2 C1 118.8(5)
C3 C2 H2 120.6
C1 C2 H2 120.6
C2 C3 C4 119.4(5)
C2 C3 H3 120.3
C4 C3 H3 120.3
C3 C4 C5 119.6(4)
C3 C4 H4 120.2
C5 C4 H4 120.2
N1 C5 C4 120.7(5)
N1 C5 C6 116.3(4)
C4 C5 C6 122.9(4)
N2 C6 C7 121.1(5)
N2 C6 C5 116.1(4)
C7 C6 C5 122.8(5)
C8 C7 C6 120.6(5)
C8 C7 H7 119.7
C6 C7 H7 119.7
C7 C8 C9 118.8(4)
C7 C8 H8 120.6
C9 C8 H8 120.6
C8 C9 C10 118.5(5)
C8 C9 H9 120.7
C10 C9 H9 120.7
N2 C10 C9 123.5(5)
N2 C10 H10 118.2
C9 C10 H10 118.2
O3 C11 O4 118.3(4)
O3 C11 C12 120.4(4)
O4 C11 C12 121.3(4)
C11 C12 H12A 109.5
C11 C12 H12B 109.5
H12A C12 H12B 109.5
C11 C12 H12C 109.5
H12A C12 H12C 109.5
H12B C12 H12C 109.5
O5 C13 O6 119.8(4)
O5 C13 C14 121.0(4)
O6 C13 C14 119.2(5)
C13 C14 H14A 109.5
C13 C14 H14B 109.5
H14A C14 H14B 109.5
C13 C14 H14C 109.5
H14A C14 H14C 109.5
H14B C14 H14C 109.5
C11 O3 U1 95.3(3)
C11 O4 U1 93.5(3)
C13 O5 U1 94.5(3)
C13 O6 U1 93.1(3)
C1 N1 C5 118.5(4)
C1 N1 U1 118.0(3)
C5 N1 U1 123.4(3)
C10 N2 C6 117.5(4)
C10 N2 U1 119.1(3)
C6 N2 U1 122.5(3)

loop_
_geom_bond_atom_site_label_1
_geom_bond_atom_site_label_2
_geom_bond_distance
U1 O2 1.755(3)
U1 O1 1.760(3)
U1 O3 2.437(3)
U1 O5 2.445(3)
U1 O6 2.457(3)
U1 O4 2.472(3)
U1 N1 2.632(4)
U1 N2 2.643(4)
C1 N1 1.338(6)
C1 C2 1.367(7)
C1 H1 0.9300
C2 C3 1.363(6)
C2 H2 0.9300
C3 C4 1.367(7)
C3 H3 0.9300
C4 C5 1.388(6)
C4 H4 0.9300
C5 N1 1.346(5)
C5 C6 1.474(6)
C6 N2 1.349(6)
C6 C7 1.383(6)
C7 C8 1.364(7)
C7 H7 0.9300
C8 C9 1.366(7)
C8 H8 0.9300
C9 C10 1.380(6)
C9 H9 0.9300
C10 N2 1.339(6)
C10 H10 0.9300
C11 O3 1.265(5)
C11 O4 1.269(5)
C11 C12 1.472(7)
C12 H12A 0.9600
C12 H12B 0.9600
C12 H12C 0.9600
C13 O5 1.239(6)
C13 O6 1.269(5)
C13 C14 1.497(6)
C14 H14A 0.9600
C14 H14B 0.9600
C14 H14C 0.9600
